data_7160823
loop_
_publ_author_name
'Jia, Xiuwen'
'Li, Pinyi'
'Zhao, Fei'
'Liu, Siyu'

_publ_section_title
;
 Redox-neutral rhodium(III)-catalyzed [4 + 1] annulation of <i>N</i>-aryl
 phthalazinediones with alkynes.
;
_journal_issue 45
_journal_name_full 'Organic &amp; biomolecular chemistry'
_journal_page_first 10315
_journal_page_last 10320
_journal_paper_doi 10.1039/d5ob01380a
_journal_volume 23
_journal_year 2025
_chemical_formula_moiety 'C25 H25 F N2 O2'
_chemical_formula_sum 'C25 H25 F N2 O2'
_chemical_formula_weight 404.47
_space_group_crystal_system monoclinic
_space_group_IT_number 14
_space_group_name_Hall '-P 2ybc'
_space_group_name_H-M_alt 'P 1 21/c 1'
_atom_sites_solution_hydrogens geom
_atom_sites_solution_primary dual
_audit_creation_date 2021-11-25
_audit_creation_method
;
Olex2 1.3
(compiled 2020.11.12 svn.r5f609507 for OlexSys, GUI svn.r6408)
;
_audit_update_record
;
2025-07-03 deposited with the CCDC.	2025-10-27 downloaded from the CCDC.
;
_cell_angle_alpha 90
_cell_angle_beta 94.994(14)
_cell_angle_gamma 90
_cell_formula_units_Z 4
_cell_length_a 11.086(2)
_cell_length_b 8.3538(9)
_cell_length_c 22.882(4)
_cell_measurement_reflns_used 1156
_cell_measurement_temperature 100.1(5)
_cell_measurement_theta_max 72.7140
_cell_measurement_theta_min 3.8060
_cell_volume 2111.1(6)
_computing_cell_refinement 'CrysAlisPro 1.171.38.43f (Rigaku OD, 2015)'
_computing_data_collection 'CrysAlisPro 1.171.38.43f (Rigaku OD, 2015)'
_computing_data_reduction 'CrysAlisPro 1.171.38.43f (Rigaku OD, 2015)'
_computing_molecular_graphics 'Olex2 1.3 (Dolomanov et al., 2009)'
_computing_publication_material 'Olex2 1.3 (Dolomanov et al., 2009)'
_computing_structure_refinement 'SHELXL 2018/3 (Sheldrick, 2015)'
_computing_structure_solution 'SHELXT  (Sheldrick, 2015)'
_diffrn_ambient_environment N~2~
_diffrn_ambient_temperature 100.1(5)
_diffrn_detector 'CCD plate'
_diffrn_detector_area_resol_mean 5.2684
_diffrn_detector_type AtlasS2
_diffrn_measured_fraction_theta_full 0.997
_diffrn_measured_fraction_theta_max 0.965
_diffrn_measurement_details
;
List of Runs (angles in degrees, time in seconds):

  # Type    Start    End  Width  t~exp~   \w     \q     \k     \f   Frames
#--------------------------------------------------------------------------
  1  \w    -78.00 -19.00   1.00    4.00    --  -41.11 -38.00 120.00   59
  2  \w   -120.00 -16.00   1.00    4.00    --  -41.11 -19.00  30.00  104
  3  \w    -62.00 -12.00   1.00    4.00    --  -41.11 125.00-180.00   50
  4  \w     35.00 109.00   1.00    5.00    --  107.58 -45.00-120.00   74
  5  \w     50.00  89.00   1.00    5.00    --  107.58 -95.00-180.00   39
  6  \w    113.00 178.00   1.00    5.00    --  107.58  61.00  30.00   65
  7  \w    137.00 164.00   1.00    5.00    --  107.58  15.00  60.00   27
  8  \w     73.00 122.00   1.00    5.00    --  107.58-125.00 150.00   49
  9  \w     37.00 131.00   1.00    5.00    --  107.58 -45.00  60.00   94
 10  \w     55.00 111.00   1.00    5.00    --  107.58  15.00  60.00   56
 11  \w     25.00  91.00   1.00    5.00    --  107.58 -95.00  60.00   66
;
_diffrn_measurement_device 'four-circle diffractometer'
_diffrn_measurement_device_type 'SuperNova, Dual, Cu at zero, AtlasS2'
_diffrn_measurement_method '\w scans'
_diffrn_orient_matrix_type 'CrysAlisPro convention (1999,Acta A55,543-557)'
_diffrn_orient_matrix_UB_11 0.0976278000
_diffrn_orient_matrix_UB_12 0.0105218000
_diffrn_orient_matrix_UB_13 0.0521039000
_diffrn_orient_matrix_UB_21 0.0775359000
_diffrn_orient_matrix_UB_22 -0.1234365000
_diffrn_orient_matrix_UB_23 -0.0299933000
_diffrn_orient_matrix_UB_31 0.0625583000
_diffrn_orient_matrix_UB_32 0.1364674000
_diffrn_orient_matrix_UB_33 -0.0309613000
_diffrn_radiation_monochromator mirror
_diffrn_radiation_probe x-ray
_diffrn_radiation_type 'Cu K\a'
_diffrn_radiation_wavelength 1.54184
_diffrn_reflns_av_R_equivalents 0.0959
_diffrn_reflns_av_unetI/netI 0.1241
_diffrn_reflns_Laue_measured_fraction_full 0.997
_diffrn_reflns_Laue_measured_fraction_max 0.965
_diffrn_reflns_limit_h_max 13
_diffrn_reflns_limit_h_min -13
_diffrn_reflns_limit_k_max 10
_diffrn_reflns_limit_k_min -7
_diffrn_reflns_limit_l_max 19
_diffrn_reflns_limit_l_min -28
_diffrn_reflns_number 8224
_diffrn_reflns_point_group_measured_fraction_full 0.997
_diffrn_reflns_point_group_measured_fraction_max 0.965
_diffrn_reflns_theta_full 67.684
_diffrn_reflns_theta_max 73.940
_diffrn_reflns_theta_min 3.878
_diffrn_source 'micro-focus sealed X-ray tube'
_diffrn_source_type 'SuperNova (Cu) X-ray Source'
_exptl_absorpt_coefficient_mu 0.704
_exptl_absorpt_correction_T_max 1.00000
_exptl_absorpt_correction_T_min 0.72564
_exptl_absorpt_correction_type multi-scan
_exptl_absorpt_process_details
;
CrysAlisPro 1.171.38.43f (Rigaku Oxford Diffraction, 2015)
Empirical absorption correction using spherical harmonics,
 implemented in SCALE3 ABSPACK scaling algorithm.
;
_exptl_crystal_colour colourless
_exptl_crystal_colour_primary colourless
_exptl_crystal_density_diffrn 1.273
_exptl_crystal_description block
_exptl_crystal_F_000 856
_exptl_crystal_size_max 0.14
_exptl_crystal_size_mid 0.12
_exptl_crystal_size_min 0.1
_refine_diff_density_max 0.253
_refine_diff_density_min -0.294
_refine_diff_density_rms 0.065
_refine_ls_extinction_method none
_refine_ls_goodness_of_fit_ref 0.974
_refine_ls_hydrogen_treatment constr
_refine_ls_matrix_type full
_refine_ls_number_parameters 283
_refine_ls_number_reflns 4139
_refine_ls_number_restraints 9
_refine_ls_restrained_S_all 0.974
_refine_ls_R_factor_all 0.1181
_refine_ls_R_factor_gt 0.0655
_refine_ls_shift/su_max 0.000
_refine_ls_shift/su_mean 0.000
_refine_ls_structure_factor_coef Fsqd
_refine_ls_weighting_details 'w=1/[\s^2^(Fo^2^)+(0.0561P)^2^] where P=(Fo^2^+2Fc^2^)/3'
_refine_ls_weighting_scheme calc
_refine_ls_wR_factor_gt 0.1475
_refine_ls_wR_factor_ref 0.1891
_reflns_Friedel_coverage 0.000
_reflns_number_gt 2376
_reflns_number_total 4139
_reflns_threshold_expression 'I > 2\s(I)'
_cod_data_source_file d5ob01380a2.cif
_cod_data_source_block fa-32
_cod_depositor_comments 'Adding full bibliography for 7160823.cif.'
_cod_database_code 7160823
_shelx_shelxl_version_number 2018/3
_shelx_space_group_comment
;
The symmetry employed for this shelxl refinement is uniquely defined
by the following loop, which should always be used as a source of
symmetry information in preference to the above space-group names.
They are only intended as comments.
;
_reflns_odcompleteness_completeness 100.00
_reflns_odcompleteness_iscentric 1
_reflns_odcompleteness_theta 66.97
_olex2_refinement_description
;
1. Fixed Uiso
 At 1.2 times of:
  All C(H) groups, All C(H,H) groups, All C(H,H,H,H) groups
 At 1.5 times of:
  All C(H,H,H) groups
2. Rigid body (RIGU) restrains
 C23, C24, C26
 with sigma for 1-2 distances of 0.001 and sigma for 1-3 distances of 0.002
3. Others
 Sof(H24C)=Sof(H24D)=Sof(C26)=Sof(H26A)=Sof(H26B)=Sof(H26C)=1-FVAR(1)
 Sof(H24A)=Sof(H24B)=Sof(C25)=Sof(H25A)=Sof(H25B)=Sof(H25C)=FVAR(1)
4.a Secondary CH2 refined with riding coordinates:
 C7(H7A,H7B), C8(H8A,H8B), C22(H22A,H22B), C23(H23A,H23B), C24(H24A,H24B),
 C24(H24C,H24D)
4.b Aromatic/amide H refined with riding coordinates:
 C2(H2), C3(H3), C4(H4), C5(H5), C6(H6), C10(H10), C13(H13), C14(H14),
 C15(H15), C16(H16), C19(H19), C20(H20)
4.c Idealised Me refined as rotating group:
 C25(H25A,H25B,H25C), C26(H26A,H26B,H26C)
;
_olex2_date_sample_data_collection 2021-11-22
_olex2_submission_special_instructions 'No special instructions were received'
_oxdiff_exptl_absorpt_empirical_details
;
Empirical correction (ABSPACK) includes:
- Absorption correction using spherical harmonics
- Frame scaling
;
_oxdiff_exptl_absorpt_empirical_full_max 1.540
_oxdiff_exptl_absorpt_empirical_full_min 0.603

loop_
_space_group_symop_operation_xyz
'x, y, z'
'-x, y+1/2, -z+1/2'
'-x, -y, -z'
'x, -y-1/2, z-1/2'

loop_
_atom_site_label
_atom_site_type_symbol
_atom_site_fract_x
_atom_site_fract_y
_atom_site_fract_z
_atom_site_U_iso_or_equiv
_atom_site_adp_type
_atom_site_occupancy
_atom_site_site_symmetry_order
_atom_site_calc_flag
_atom_site_refinement_flags_posn
_atom_site_refinement_flags_adp
_atom_site_refinement_flags_occupancy
_atom_site_disorder_assembly
_atom_site_disorder_group
F1 F 0.29830(19) 1.1032(2) 0.61153(9) 0.0346(5) Uani 1 1 d . . . . .
O1 O 0.4932(2) 0.3204(3) 0.52505(10) 0.0299(6) Uani 1 1 d . . . . .
O2 O 0.0862(2) 0.6432(3) 0.55768(10) 0.0294(6) Uani 1 1 d . . . . .
N1 N 0.3855(2) 0.4896(3) 0.57811(12) 0.0231(6) Uani 1 1 d . . . . .
N2 N 0.2801(2) 0.5782(3) 0.58569(12) 0.0254(6) Uani 1 1 d . . . . .
C1 C 0.6838(3) 0.9919(4) 0.61066(14) 0.0258(7) Uani 1 1 d . . . . .
C2 C 0.7169(3) 1.0772(4) 0.56220(15) 0.0305(8) Uani 1 1 d . . . . .
H2 H 0.662437 1.148887 0.543261 0.037 Uiso 1 1 calc R U . . .
C3 C 0.8298(3) 1.0565(4) 0.54199(16) 0.0328(8) Uani 1 1 d . . . . .
H3 H 0.850637 1.113770 0.509487 0.039 Uiso 1 1 calc R U . . .
C4 C 0.9125(3) 0.9505(4) 0.57004(16) 0.0325(8) Uani 1 1 d . . . . .
H4 H 0.988756 0.937516 0.556701 0.039 Uiso 1 1 calc R U . . .
C5 C 0.8803(3) 0.8644(4) 0.61797(15) 0.0321(8) Uani 1 1 d . . . . .
H5 H 0.934499 0.791845 0.636554 0.039 Uiso 1 1 calc R U . . .
C6 C 0.7676(3) 0.8862(4) 0.63819(15) 0.0296(8) Uani 1 1 d . . . . .
H6 H 0.747383 0.829226 0.670850 0.036 Uiso 1 1 calc R U . . .
C7 C 0.5586(3) 1.0097(4) 0.63200(15) 0.0280(7) Uani 1 1 d . . . . .
H7A H 0.541038 1.122609 0.636384 0.034 Uiso 1 1 calc R U . . .
H7B H 0.558046 0.959987 0.670280 0.034 Uiso 1 1 calc R U . . .
C8 C 0.4587(3) 0.9336(4) 0.59000(15) 0.0262(7) Uani 1 1 d . . . . .
H8A H 0.456766 0.986010 0.552102 0.031 Uiso 1 1 calc R U . . .
H8B H 0.477301 0.821450 0.584494 0.031 Uiso 1 1 calc R U . . .
C9 C 0.3378(3) 0.9475(4) 0.61292(14) 0.0266(7) Uani 1 1 d . . . . .
C10 C 0.2657(3) 0.8418(4) 0.63556(14) 0.0259(7) Uani 1 1 d . . . . .
H10 H 0.193621 0.881138 0.647887 0.031 Uiso 1 1 calc R U . . .
C11 C 0.2882(3) 0.6628(4) 0.64356(14) 0.0244(7) Uani 1 1 d . . . . .
C12 C 0.4166(3) 0.6179(4) 0.66662(14) 0.0239(7) Uani 1 1 d . . . . .
C13 C 0.4789(3) 0.6583(4) 0.71959(14) 0.0268(7) Uani 1 1 d . . . . .
H13 H 0.444258 0.725005 0.746061 0.032 Uiso 1 1 calc R U . . .
C14 C 0.5944(3) 0.5967(4) 0.73212(15) 0.0286(8) Uani 1 1 d . . . . .
H14 H 0.636855 0.620737 0.767881 0.034 Uiso 1 1 calc R U . . .
C15 C 0.6477(3) 0.4999(4) 0.69247(15) 0.0282(8) Uani 1 1 d . . . . .
H15 H 0.725922 0.462056 0.701882 0.034 Uiso 1 1 calc R U . . .
C16 C 0.5865(3) 0.4578(4) 0.63848(14) 0.0253(7) Uani 1 1 d . . . . .
H16 H 0.622078 0.393912 0.611470 0.030 Uiso 1 1 calc R U . . .
C17 C 0.4689(3) 0.5173(4) 0.62754(14) 0.0236(7) Uani 1 1 d . . . . .
C18 C 0.3976(3) 0.3914(4) 0.53104(14) 0.0237(7) Uani 1 1 d . . . . .
C19 C 0.2883(3) 0.3790(4) 0.49057(15) 0.0298(8) Uani 1 1 d . . . . .
H19 H 0.289694 0.312759 0.457972 0.036 Uiso 1 1 calc R U . . .
C20 C 0.1872(3) 0.4585(4) 0.49845(15) 0.0292(8) Uani 1 1 d . . . . .
H20 H 0.120442 0.445018 0.471366 0.035 Uiso 1 1 calc R U . . .
C21 C 0.1771(3) 0.5663(4) 0.54814(14) 0.0255(7) Uani 1 1 d . . . . .
C22 C 0.1944(3) 0.5946(4) 0.68246(16) 0.0301(8) Uani 1 1 d . . . . .
H22A H 0.206079 0.644926 0.720744 0.036 Uiso 1 1 calc R U . . .
H22B H 0.114137 0.623331 0.665416 0.036 Uiso 1 1 calc R U . . .
C23 C 0.1998(4) 0.4135(4) 0.69059(17) 0.0365(8) Uani 1 1 d . . . . .
H23A H 0.268030 0.387502 0.718378 0.044 Uiso 1 1 calc R U . . .
H23B H 0.213815 0.364183 0.653416 0.044 Uiso 1 1 calc R U . . .
C24 C 0.0845(4) 0.3418(6) 0.71250(19) 0.0506(11) Uani 1 1 d . . . . .
H24A H 0.103204 0.236554 0.728789 0.061 Uiso 0.767(7) 1 calc R U P A 1
H24B H 0.058727 0.408557 0.743779 0.061 Uiso 0.767(7) 1 calc R U P A 1
H24C H 0.081622 0.383833 0.751869 0.061 Uiso 0.233(7) 1 calc R U P A 2
H24D H 0.018359 0.392647 0.688936 0.061 Uiso 0.233(7) 1 calc R U P A 2
C25 C -0.0162(5) 0.3272(6) 0.6662(3) 0.0472(16) Uani 0.767(7) 1 d . . P A 1
H25A H -0.045929 0.431884 0.655210 0.071 Uiso 0.767(7) 1 calc R U P A 1
H25B H -0.080250 0.265269 0.680583 0.071 Uiso 0.767(7) 1 calc R U P A 1
H25C H 0.012066 0.275007 0.632556 0.071 Uiso 0.767(7) 1 calc R U P A 1
C26 C 0.0537(17) 0.197(2) 0.7159(8) 0.053(5) Uani 0.233(7) 1 d . . P A 2
H26A H 0.047492 0.150380 0.677512 0.079 Uiso 0.233(7) 1 calc R U P A 2
H26B H -0.023305 0.190980 0.732027 0.079 Uiso 0.233(7) 1 calc R U P A 2
H26C H 0.113297 0.140698 0.740888 0.079 Uiso 0.233(7) 1 calc R U P A 2

loop_
_atom_site_aniso_label
_atom_site_aniso_U_11
_atom_site_aniso_U_22
_atom_site_aniso_U_33
_atom_site_aniso_U_23
_atom_site_aniso_U_13
_atom_site_aniso_U_12
F1 0.0418(12) 0.0186(10) 0.0440(13) -0.0011(9) 0.0068(10) 0.0079(8)
O1 0.0335(14) 0.0242(12) 0.0319(13) -0.0030(10) 0.0026(10) 0.0069(10)
O2 0.0268(13) 0.0265(13) 0.0342(14) -0.0049(10) -0.0007(10) 0.0058(10)
N1 0.0265(15) 0.0188(14) 0.0241(14) -0.0028(11) 0.0022(11) 0.0046(11)
N2 0.0274(15) 0.0217(14) 0.0270(15) -0.0063(11) 0.0019(12) 0.0053(11)
C1 0.0329(19) 0.0187(16) 0.0261(18) -0.0028(13) 0.0043(14) 0.0018(13)
C2 0.041(2) 0.0214(17) 0.0291(19) 0.0048(14) 0.0039(15) 0.0079(14)
C3 0.037(2) 0.0251(18) 0.037(2) 0.0059(15) 0.0107(16) 0.0036(15)
C4 0.031(2) 0.033(2) 0.034(2) -0.0008(15) 0.0095(15) 0.0054(15)
C5 0.037(2) 0.0255(18) 0.033(2) -0.0005(15) 0.0010(16) 0.0052(15)
C6 0.041(2) 0.0230(17) 0.0252(18) 0.0023(13) 0.0034(15) 0.0013(14)
C7 0.036(2) 0.0221(17) 0.0259(17) -0.0010(13) 0.0053(14) -0.0002(14)
C8 0.0341(19) 0.0174(16) 0.0272(17) 0.0002(13) 0.0041(14) 0.0029(13)
C9 0.038(2) 0.0179(16) 0.0236(17) -0.0023(13) -0.0011(14) 0.0073(14)
C10 0.0283(18) 0.0224(17) 0.0268(17) -0.0060(13) 0.0008(14) 0.0031(13)
C11 0.0286(18) 0.0208(16) 0.0237(16) -0.0045(13) 0.0015(13) 0.0023(13)
C12 0.0301(18) 0.0182(16) 0.0240(17) 0.0013(12) 0.0059(13) -0.0024(12)
C13 0.0376(19) 0.0189(16) 0.0240(17) -0.0040(13) 0.0033(14) -0.0042(14)
C14 0.0355(19) 0.0199(16) 0.0293(18) 0.0059(14) -0.0024(15) -0.0054(13)
C15 0.0303(18) 0.0191(17) 0.0347(19) 0.0073(14) 0.0008(15) 0.0000(13)
C16 0.0274(18) 0.0194(16) 0.0289(18) 0.0023(13) 0.0022(14) -0.0005(13)
C17 0.0295(18) 0.0168(15) 0.0237(17) 0.0018(12) -0.0015(13) 0.0005(12)
C18 0.0303(18) 0.0168(16) 0.0243(17) 0.0005(12) 0.0044(13) 0.0012(13)
C19 0.033(2) 0.0267(18) 0.0285(19) -0.0057(14) -0.0014(15) 0.0022(14)
C20 0.0305(18) 0.0292(18) 0.0267(18) -0.0028(14) -0.0036(14) 0.0015(14)
C21 0.0277(18) 0.0219(17) 0.0269(17) 0.0016(13) 0.0020(14) 0.0000(13)
C22 0.0319(19) 0.0304(19) 0.0291(18) -0.0019(15) 0.0081(15) 0.0005(14)
C23 0.043(2) 0.0295(19) 0.037(2) 0.0013(16) 0.0085(16) -0.0031(15)
C24 0.055(2) 0.056(3) 0.042(2) 0.002(2) 0.0068(19) -0.024(2)
C25 0.043(3) 0.041(3) 0.058(4) 0.004(3) 0.003(3) -0.012(2)
C26 0.055(11) 0.055(3) 0.048(11) 0.005(5) 0.003(9) -0.024(5)

loop_
_atom_type_symbol
_atom_type_description
_atom_type_scat_dispersion_real
_atom_type_scat_dispersion_imag
_atom_type_scat_source
C C 0.0181 0.0091 'International Tables Vol C Tables 4.2.6.8 and 6.1.1.4'
H H 0.0000 0.0000 'International Tables Vol C Tables 4.2.6.8 and 6.1.1.4'
F F 0.0727 0.0534 'International Tables Vol C Tables 4.2.6.8 and 6.1.1.4'
N N 0.0311 0.0180 'International Tables Vol C Tables 4.2.6.8 and 6.1.1.4'
O O 0.0492 0.0322 'International Tables Vol C Tables 4.2.6.8 and 6.1.1.4'

loop_
_geom_angle_atom_site_label_1
_geom_angle_atom_site_label_2
_geom_angle_atom_site_label_3
_geom_angle
_geom_angle_site_symmetry_1
_geom_angle_site_symmetry_3
_geom_angle_publ_flag
N2 N1 C17 107.9(2) . . ?
C18 N1 N2 123.5(3) . . ?
C18 N1 C17 128.6(3) . . ?
N1 N2 C11 111.8(2) . . ?
C21 N2 N1 122.7(3) . . ?
C21 N2 C11 124.8(3) . . ?
C2 C1 C7 121.1(3) . . ?
C6 C1 C2 118.2(3) . . ?
C6 C1 C7 120.6(3) . . ?
C1 C2 H2 119.7 . . ?
C3 C2 C1 120.7(3) . . ?
C3 C2 H2 119.7 . . ?
C2 C3 H3 119.8 . . ?
C2 C3 C4 120.3(3) . . ?
C4 C3 H3 119.8 . . ?
C3 C4 H4 120.3 . . ?
C5 C4 C3 119.5(3) . . ?
C5 C4 H4 120.3 . . ?
C4 C5 H5 120.0 . . ?
C6 C5 C4 120.0(3) . . ?
C6 C5 H5 120.0 . . ?
C1 C6 H6 119.3 . . ?
C5 C6 C1 121.3(3) . . ?
C5 C6 H6 119.3 . . ?
C1 C7 H7A 109.0 . . ?
C1 C7 H7B 109.0 . . ?
C1 C7 C8 112.8(3) . . ?
H7A C7 H7B 107.8 . . ?
C8 C7 H7A 109.0 . . ?
C8 C7 H7B 109.0 . . ?
C7 C8 H8A 109.3 . . ?
C7 C8 H8B 109.3 . . ?
H8A C8 H8B 107.9 . . ?
C9 C8 C7 111.7(3) . . ?
C9 C8 H8A 109.3 . . ?
C9 C8 H8B 109.3 . . ?
F1 C9 C8 111.2(3) . . ?
C10 C9 F1 116.0(3) . . ?
C10 C9 C8 132.8(3) . . ?
C9 C10 H10 116.5 . . ?
C9 C10 C11 127.0(3) . . ?
C11 C10 H10 116.5 . . ?
N2 C11 C10 111.1(3) . . ?
N2 C11 C12 99.9(2) . . ?
N2 C11 C22 110.3(3) . . ?
C10 C11 C22 108.7(3) . . ?
C12 C11 C10 114.9(3) . . ?
C12 C11 C22 111.6(3) . . ?
C13 C12 C11 128.6(3) . . ?
C13 C12 C17 120.4(3) . . ?
C17 C12 C11 110.8(3) . . ?
C12 C13 H13 120.9 . . ?
C12 C13 C14 118.2(3) . . ?
C14 C13 H13 120.9 . . ?
C13 C14 H14 119.3 . . ?
C15 C14 C13 121.4(3) . . ?
C15 C14 H14 119.3 . . ?
C14 C15 H15 119.3 . . ?
C14 C15 C16 121.4(3) . . ?
C16 C15 H15 119.3 . . ?
C15 C16 H16 121.9 . . ?
C17 C16 C15 116.2(3) . . ?
C17 C16 H16 121.9 . . ?
C12 C17 N1 109.4(3) . . ?
C12 C17 C16 122.3(3) . . ?
C16 C17 N1 128.2(3) . . ?
O1 C18 N1 121.3(3) . . ?
O1 C18 C19 124.7(3) . . ?
N1 C18 C19 114.0(3) . . ?
C18 C19 H19 118.6 . . ?
C20 C19 C18 122.7(3) . . ?
C20 C19 H19 118.6 . . ?
C19 C20 H20 118.8 . . ?
C19 C20 C21 122.4(3) . . ?
C21 C20 H20 118.8 . . ?
O2 C21 N2 120.1(3) . . ?
O2 C21 C20 125.4(3) . . ?
N2 C21 C20 114.5(3) . . ?
C11 C22 H22A 108.6 . . ?
C11 C22 H22B 108.6 . . ?
H22A C22 H22B 107.6 . . ?
C23 C22 C11 114.7(3) . . ?
C23 C22 H22A 108.6 . . ?
C23 C22 H22B 108.6 . . ?
C22 C23 H23A 108.8 . . ?
C22 C23 H23B 108.8 . . ?
C22 C23 C24 113.8(3) . . ?
H23A C23 H23B 107.7 . . ?
C24 C23 H23A 108.8 . . ?
C24 C23 H23B 108.8 . . ?
C23 C24 H24A 108.9 . . ?
C23 C24 H24B 108.9 . . ?
C23 C24 H24C 105.0 . . ?
C23 C24 H24D 105.0 . . ?
H24A C24 H24B 107.7 . . ?
H24C C24 H24D 105.8 . . ?
C25 C24 C23 113.4(4) . . ?
C25 C24 H24A 108.9 . . ?
C25 C24 H24B 108.9 . . ?
C26 C24 C23 129.3(11) . . ?
C26 C24 H24C 105.0 . . ?
C26 C24 H24D 105.0 . . ?
C24 C25 H25A 109.5 . . ?
C24 C25 H25B 109.5 . . ?
C24 C25 H25C 109.5 . . ?
H25A C25 H25B 109.5 . . ?
H25A C25 H25C 109.5 . . ?
H25B C25 H25C 109.5 . . ?
C24 C26 H26A 109.5 . . ?
C24 C26 H26B 109.5 . . ?
C24 C26 H26C 109.5 . . ?
H26A C26 H26B 109.5 . . ?
H26A C26 H26C 109.5 . . ?
H26B C26 H26C 109.5 . . ?

loop_
_geom_bond_atom_site_label_1
_geom_bond_atom_site_label_2
_geom_bond_distance
_geom_bond_site_symmetry_2
_geom_bond_publ_flag
F1 C9 1.372(4) . ?
O1 C18 1.233(4) . ?
O2 C21 1.231(4) . ?
N1 N2 1.406(4) . ?
N1 C17 1.416(4) . ?
N1 C18 1.370(4) . ?
N2 C11 1.497(4) . ?
N2 C21 1.372(4) . ?
C1 C2 1.394(5) . ?
C1 C6 1.392(5) . ?
C1 C7 1.519(5) . ?
C2 H2 0.9300 . ?
C2 C3 1.383(5) . ?
C3 H3 0.9300 . ?
C3 C4 1.390(5) . ?
C4 H4 0.9300 . ?
C4 C5 1.384(5) . ?
C5 H5 0.9300 . ?
C5 C6 1.381(5) . ?
C6 H6 0.9300 . ?
C7 H7A 0.9700 . ?
C7 H7B 0.9700 . ?
C7 C8 1.539(4) . ?
C8 H8A 0.9700 . ?
C8 H8B 0.9700 . ?
C8 C9 1.485(5) . ?
C9 C10 1.327(5) . ?
C10 H10 0.9300 . ?
C10 C11 1.524(5) . ?
C11 C12 1.522(4) . ?
C11 C22 1.536(5) . ?
C12 C13 1.384(4) . ?
C12 C17 1.390(4) . ?
C13 H13 0.9300 . ?
C13 C14 1.387(5) . ?
C14 H14 0.9300 . ?
C14 C15 1.386(5) . ?
C15 H15 0.9300 . ?
C15 C16 1.402(5) . ?
C16 H16 0.9300 . ?
C16 C17 1.398(4) . ?
C18 C19 1.463(4) . ?
C19 H19 0.9300 . ?
C19 C20 1.328(5) . ?
C20 H20 0.9300 . ?
C20 C21 1.463(5) . ?
C22 H22A 0.9700 . ?
C22 H22B 0.9700 . ?
C22 C23 1.525(5) . ?
C23 H23A 0.9700 . ?
C23 H23B 0.9700 . ?
C23 C24 1.534(5) . ?
C24 H24A 0.9700 . ?
C24 H24B 0.9700 . ?
C24 H24C 0.9700 . ?
C24 H24D 0.9700 . ?
C24 C25 1.477(6) . ?
C24 C26 1.258(18) . ?
C25 H25A 0.9600 . ?
C25 H25B 0.9600 . ?
C25 H25C 0.9600 . ?
C26 H26A 0.9600 . ?
C26 H26B 0.9600 . ?
C26 H26C 0.9600 . ?

loop_
_geom_torsion_atom_site_label_1
_geom_torsion_atom_site_label_2
_geom_torsion_atom_site_label_3
_geom_torsion_atom_site_label_4
_geom_torsion
_geom_torsion_site_symmetry_1
_geom_torsion_site_symmetry_2
_geom_torsion_site_symmetry_3
_geom_torsion_site_symmetry_4
_geom_torsion_publ_flag
F1 C9 C10 C11 -178.7(3) . . . . ?
O1 C18 C19 C20 -179.5(3) . . . . ?
N1 N2 C11 C10 125.0(3) . . . . ?
N1 N2 C11 C12 3.2(3) . . . . ?
N1 N2 C11 C22 -114.3(3) . . . . ?
N1 N2 C21 O2 178.0(3) . . . . ?
N1 N2 C21 C20 -2.1(4) . . . . ?
N1 C18 C19 C20 1.1(5) . . . . ?
N2 N1 C17 C12 1.6(3) . . . . ?
N2 N1 C17 C16 -178.2(3) . . . . ?
N2 N1 C18 O1 177.3(3) . . . . ?
N2 N1 C18 C19 -3.3(4) . . . . ?
N2 C11 C12 C13 -179.1(3) . . . . ?
N2 C11 C12 C17 -2.2(3) . . . . ?
N2 C11 C22 C23 53.5(4) . . . . ?
C1 C2 C3 C4 -0.3(6) . . . . ?
C1 C7 C8 C9 177.9(3) . . . . ?
C2 C1 C6 C5 -0.7(5) . . . . ?
C2 C1 C7 C8 70.7(4) . . . . ?
C2 C3 C4 C5 0.7(6) . . . . ?
C3 C4 C5 C6 -1.1(5) . . . . ?
C4 C5 C6 C1 1.1(5) . . . . ?
C6 C1 C2 C3 0.3(5) . . . . ?
C6 C1 C7 C8 -107.6(4) . . . . ?
C7 C1 C2 C3 -178.0(3) . . . . ?
C7 C1 C6 C5 177.6(3) . . . . ?
C7 C8 C9 F1 69.8(3) . . . . ?
C7 C8 C9 C10 -107.6(4) . . . . ?
C8 C9 C10 C11 -1.5(6) . . . . ?
C9 C10 C11 N2 -69.9(4) . . . . ?
C9 C10 C11 C12 42.7(5) . . . . ?
C9 C10 C11 C22 168.6(3) . . . . ?
C10 C11 C12 C13 61.9(5) . . . . ?
C10 C11 C12 C17 -121.2(3) . . . . ?
C10 C11 C22 C23 175.6(3) . . . . ?
C11 N2 C21 O2 8.6(5) . . . . ?
C11 N2 C21 C20 -171.5(3) . . . . ?
C11 C12 C13 C14 177.0(3) . . . . ?
C11 C12 C17 N1 0.5(4) . . . . ?
C11 C12 C17 C16 -179.6(3) . . . . ?
C11 C22 C23 C24 -162.0(3) . . . . ?
C12 C11 C22 C23 -56.6(4) . . . . ?
C12 C13 C14 C15 1.3(5) . . . . ?
C13 C12 C17 N1 177.7(3) . . . . ?
C13 C12 C17 C16 -2.5(5) . . . . ?
C13 C14 C15 C16 -1.2(5) . . . . ?
C14 C15 C16 C17 -0.7(5) . . . . ?
C15 C16 C17 N1 -177.6(3) . . . . ?
C15 C16 C17 C12 2.6(5) . . . . ?
C17 N1 N2 C11 -3.2(3) . . . . ?
C17 N1 N2 C21 -173.8(3) . . . . ?
C17 N1 C18 O1 -5.3(5) . . . . ?
C17 N1 C18 C19 174.1(3) . . . . ?
C17 C12 C13 C14 0.4(5) . . . . ?
C18 N1 N2 C11 174.7(3) . . . . ?
C18 N1 N2 C21 4.1(5) . . . . ?
C18 N1 C17 C12 -176.1(3) . . . . ?
C18 N1 C17 C16 4.0(5) . . . . ?
C18 C19 C20 C21 0.5(6) . . . . ?
C19 C20 C21 O2 179.8(3) . . . . ?
C19 C20 C21 N2 -0.1(5) . . . . ?
C21 N2 C11 C10 -64.6(4) . . . . ?
C21 N2 C11 C12 173.6(3) . . . . ?
C21 N2 C11 C22 56.0(4) . . . . ?
C22 C11 C12 C13 -62.5(4) . . . . ?
C22 C11 C12 C17 114.4(3) . . . . ?
C22 C23 C24 C25 77.3(5) . . . . ?
C22 C23 C24 C26 169.3(12) . . . . ?
